data_7231488
loop_
_publ_author_name
'He, Yuan-Chun'
'Yu, Yang'
'Wang, Lingyan'
'Yang, Jiaqin'
'Kan, Wei-Qiu'
'Yang, Yan'
'Fan, Yao-Yao'
'Jing, Zhihong'
'You, Jinmao'

_publ_section_title
;
 A novel metal--organic framework based on hexanuclear Co(ii) clusters as
 an anode material for lithium-ion batteries
;
_journal_issue 37
_journal_name_full CrystEngComm
_journal_page_first 5576
_journal_paper_doi 10.1039/C8CE01039K
_journal_volume 20
_journal_year 2018
_chemical_formula_moiety 'C14 H9 Co N O5, 1.5H2O'
_chemical_formula_sum 'C14 H12 Co N O6.5'
_chemical_formula_weight 357.18
_space_group_IT_number 167
_space_group_name_Hall '-R 3 2"c'
_space_group_name_H-M_alt 'R -3 c :H'
_symmetry_cell_setting trigonal
_symmetry_space_group_name_Hall '-R 3 2"c'
_symmetry_space_group_name_H-M 'R -3 c :H'
_atom_sites_solution_hydrogens geom
_atom_sites_solution_primary direct
_atom_sites_solution_secondary difmap
_audit_creation_method SHELXL-97
_audit_update_record
;
2018-08-02 deposited with the CCDC.
2018-08-14 downloaded from the CCDC.
;
_cell_angle_alpha 90.00
_cell_angle_beta 90.00
_cell_angle_gamma 120.00
_cell_formula_units_Z 36
_cell_length_a 18.1126(9)
_cell_length_b 18.1126(9)
_cell_length_c 46.624(4)
_cell_measurement_reflns_used 1552
_cell_measurement_temperature 293(2)
_cell_measurement_theta_max 29.0662
_cell_measurement_theta_min 3.3161
_cell_volume 13246.5(15)
_computing_cell_refinement CrysAlis
_computing_data_collection 'CrysAlis (Oxford Diffraction, 2006)'
_computing_data_reduction CrysAlis
_computing_structure_refinement 'SHELXL-97 (Sheldrick, 2008)'
_computing_structure_solution 'SHELXL-97 (Sheldrick, 2008)'
_diffrn_ambient_temperature 293(2)
_diffrn_detector_area_resol_mean 10.0
_diffrn_measured_fraction_theta_full 0.996
_diffrn_measured_fraction_theta_max 0.996
_diffrn_measurement_device_type 'Oxford Diffraction Gemini R Ultra'
_diffrn_measurement_method '\w scan'
_diffrn_radiation_monochromator graphite
_diffrn_radiation_source 'fine-focus sealed tube'
_diffrn_radiation_type MoK\a
_diffrn_radiation_wavelength 0.71073
_diffrn_reflns_av_R_equivalents 0.0716
_diffrn_reflns_av_sigmaI/netI 0.0795
_diffrn_reflns_limit_h_max 21
_diffrn_reflns_limit_h_min -10
_diffrn_reflns_limit_k_max 13
_diffrn_reflns_limit_k_min -19
_diffrn_reflns_limit_l_max 54
_diffrn_reflns_limit_l_min -46
_diffrn_reflns_number 8301
_diffrn_reflns_theta_full 25.00
_diffrn_reflns_theta_max 25.02
_diffrn_reflns_theta_min 3.45
_exptl_absorpt_coefficient_mu 1.198
_exptl_absorpt_correction_T_max 0.866
_exptl_absorpt_correction_T_min 0.826
_exptl_absorpt_correction_type multi-scan
_exptl_crystal_colour pink
_exptl_crystal_density_diffrn 1.612
_exptl_crystal_density_method 'not measured'
_exptl_crystal_description block
_exptl_crystal_F_000 6552
_exptl_crystal_size_max 0.16
_exptl_crystal_size_mid 0.16
_exptl_crystal_size_min 0.12
_platon_squeeze_details
;
;
_refine_diff_density_max 0.881
_refine_diff_density_min -0.629
_refine_diff_density_rms 0.098
_refine_ls_extinction_method none
_refine_ls_goodness_of_fit_ref 1.045
_refine_ls_hydrogen_treatment mixed
_refine_ls_matrix_type full
_refine_ls_number_parameters 227
_refine_ls_number_reflns 2606
_refine_ls_number_restraints 31
_refine_ls_restrained_S_all 1.082
_refine_ls_R_factor_all 0.0945
_refine_ls_R_factor_gt 0.0661
_refine_ls_shift/su_max 0.000
_refine_ls_shift/su_mean 0.000
_refine_ls_structure_factor_coef Fsqd
_refine_ls_weighting_details 'calc w=1/[\s^2^(Fo^2^)+(0.0815P)^2^+39.3485P] where P=(Fo^2^+2Fc^2^)/3'
_refine_ls_weighting_scheme calc
_refine_ls_wR_factor_gt 0.1577
_refine_ls_wR_factor_ref 0.1737
_reflns_number_gt 1822
_reflns_number_total 2606
_reflns_threshold_expression >2\s(I)
_cod_data_source_file c8ce01039k2.cif
_cod_data_source_block 1
_cod_depositor_comments 'Adding full bibliography for 7231488.cif.'
_cod_original_cell_volume 13246.5(14)
_cod_original_formula_sum 'C14 H12 Co N O6.50'
_cod_database_code 7231488

loop_
_symmetry_equiv_pos_as_xyz
'x, y, z'
'-y, x-y, z'
'-x+y, -x, z'
'y, x, -z+1/2'
'x-y, -y, -z+1/2'
'-x, -x+y, -z+1/2'
'x+2/3, y+1/3, z+1/3'
'-y+2/3, x-y+1/3, z+1/3'
'-x+y+2/3, -x+1/3, z+1/3'
'y+2/3, x+1/3, -z+5/6'
'x-y+2/3, -y+1/3, -z+5/6'
'-x+2/3, -x+y+1/3, -z+5/6'
'x+1/3, y+2/3, z+2/3'
'-y+1/3, x-y+2/3, z+2/3'
'-x+y+1/3, -x+2/3, z+2/3'
'y+1/3, x+2/3, -z+7/6'
'x-y+1/3, -y+2/3, -z+7/6'
'-x+1/3, -x+y+2/3, -z+7/6'
'-x, -y, -z'
'y, -x+y, -z'
'x-y, x, -z'
'-y, -x, z-1/2'
'-x+y, y, z-1/2'
'x, x-y, z-1/2'
'-x+2/3, -y+1/3, -z+1/3'
'y+2/3, -x+y+1/3, -z+1/3'
'x-y+2/3, x+1/3, -z+1/3'
'-y+2/3, -x+1/3, z-1/6'
'-x+y+2/3, y+1/3, z-1/6'
'x+2/3, x-y+1/3, z-1/6'
'-x+1/3, -y+2/3, -z+2/3'
'y+1/3, -x+y+2/3, -z+2/3'
'x-y+1/3, x+2/3, -z+2/3'
'-y+1/3, -x+2/3, z+1/6'
'-x+y+1/3, y+2/3, z+1/6'
'x+1/3, x-y+2/3, z+1/6'

loop_
_atom_site_label
_atom_site_type_symbol
_atom_site_fract_x
_atom_site_fract_y
_atom_site_fract_z
_atom_site_U_iso_or_equiv
_atom_site_adp_type
_atom_site_occupancy
_atom_site_symmetry_multiplicity
_atom_site_calc_flag
_atom_site_refinement_flags
_atom_site_disorder_assembly
_atom_site_disorder_group
Co1 Co 0.19821(5) 0.11269(5) 0.017202(15) 0.0306(3) Uani 1 1 d . . .
C1 C 0.1452(4) 0.0775(3) -0.04356(11) 0.0317(13) Uani 1 1 d . . .
C2 C 0.1818(5) 0.0598(4) -0.07026(13) 0.0555(19) Uani 1 1 d . . .
C3 C 0.2102(8) 0.1206(5) -0.09144(16) 0.124(5) Uani 1 1 d . . .
H3 H 0.2015 0.1669 -0.0900 0.149 Uiso 1 1 calc R . .
C4 C 0.2524(8) 0.1120(6) -0.1154(2) 0.124(4) Uani 1 1 d U . .
H4 H 0.2736 0.1538 -0.1295 0.149 Uiso 1 1 calc R . .
C5 C 0.2620(8) 0.0449(6) -0.1177(2) 0.130(4) Uani 1 1 d U A .
H5 H 0.2908 0.0405 -0.1336 0.156 Uiso 1 1 calc R . .
C6 C 0.1964(4) -0.0104(3) -0.07250(12) 0.0438(16) Uani 1 1 d D A .
C7 C 0.2423(4) -0.0904(5) -0.10279(16) 0.073(3) Uani 1 1 d . A .
H7A H 0.2552 -0.1070 -0.0845 0.088 Uiso 1 1 calc R . .
H7B H 0.2903 -0.0748 -0.1155 0.088 Uiso 1 1 calc R . .
C8 C 0.1646(4) -0.1650(4) -0.11530(18) 0.059(2) Uani 1 1 d . . .
C11 C 0.0256(4) -0.3105(4) -0.13907(15) 0.0462(16) Uani 1 1 d . . .
C9 C 0.1271(16) -0.1631(13) -0.1381(6) 0.058(6) Uani 0.453(14) 1 d P A 1
H9 H 0.1497 -0.1119 -0.1481 0.069 Uiso 0.453(14) 1 calc PR A 1
C10 C 0.0575(16) -0.2302(19) -0.1486(6) 0.044(6) Uani 0.453(14) 1 d PU A 1
H10 H 0.0291 -0.2209 -0.1635 0.053 Uiso 0.453(14) 1 calc PR A 1
C12 C 0.0559(11) -0.3149(9) -0.1102(4) 0.055(5) Uani 0.453(14) 1 d PU A 1
H12 H 0.0281 -0.3650 -0.0996 0.066 Uiso 0.453(14) 1 calc PR A 1
C13 C 0.1262(9) -0.2438(9) -0.0989(3) 0.052(5) Uani 0.453(14) 1 d P A 1
H13 H 0.1484 -0.2464 -0.0812 0.062 Uiso 0.453(14) 1 calc PR A 1
C9' C 0.0989(13) -0.1592(13) -0.1300(5) 0.071(6) Uani 0.547(14) 1 d P A 2
H9' H 0.1006 -0.1071 -0.1314 0.085 Uiso 0.547(14) 1 calc PR A 2
C10' C 0.0304(13) -0.2339(15) -0.1426(6) 0.062(7) Uani 0.547(14) 1 d P A 2
H10' H -0.0111 -0.2300 -0.1532 0.075 Uiso 0.547(14) 1 calc PR A 2
C12' C 0.0992(10) -0.3114(9) -0.1318(3) 0.068(5) Uani 0.547(14) 1 d P A 2
H12' H 0.1036 -0.3600 -0.1344 0.082 Uiso 0.547(14) 1 calc PR A 2
C13' C 0.1673(9) -0.2361(9) -0.1201(4) 0.077(5) Uani 0.547(14) 1 d P A 2
H13' H 0.2172 -0.2361 -0.1155 0.092 Uiso 0.547(14) 1 calc PR A 2
C14 C -0.0486(4) -0.3900(4) -0.15065(14) 0.0393(14) Uani 1 1 d . A .
N1 N 0.2321(4) -0.0160(3) -0.09842(13) 0.077(2) Uani 1 1 d U . .
O1 O 0.1471(2) 0.0415(2) -0.02040(7) 0.0314(9) Uani 1 1 d . . .
O2 O 0.1184(3) 0.1275(3) -0.04565(8) 0.0427(10) Uani 1 1 d . . .
O3 O -0.1098(3) -0.3847(2) -0.16044(9) 0.0408(10) Uani 1 1 d . . .
O4 O -0.0421(2) -0.4562(2) -0.14944(10) 0.0502(11) Uani 1 1 d . . .
O5 O 0.1792(3) -0.0666(3) -0.05515(9) 0.0456(11) Uani 1 1 d D . .

loop_
_atom_site_aniso_label
_atom_site_aniso_U_11
_atom_site_aniso_U_22
_atom_site_aniso_U_33
_atom_site_aniso_U_23
_atom_site_aniso_U_13
_atom_site_aniso_U_12
Co1 0.0297(5) 0.0297(5) 0.0363(5) -0.0057(3) -0.0068(3) 0.0178(4)
C1 0.032(3) 0.029(3) 0.025(3) -0.001(2) 0.001(2) 0.007(3)
C2 0.077(5) 0.026(3) 0.040(3) -0.001(3) 0.017(3) 0.008(3)
C3 0.252(14) 0.044(5) 0.048(5) 0.012(4) 0.067(6) 0.052(7)
C4 0.186(8) 0.062(5) 0.080(5) 0.019(4) 0.070(6) 0.029(5)
C5 0.192(9) 0.042(5) 0.094(6) -0.009(4) 0.096(6) 0.013(6)
C6 0.038(3) 0.025(3) 0.042(3) -0.011(3) 0.023(3) -0.005(3)
C7 0.035(4) 0.058(5) 0.084(5) -0.049(4) 0.025(4) -0.010(3)
C8 0.041(4) 0.043(4) 0.079(5) -0.030(4) 0.011(4) 0.011(3)
C11 0.033(4) 0.029(3) 0.073(4) -0.011(3) -0.001(3) 0.012(3)
C9 0.059(16) 0.017(9) 0.088(17) -0.002(9) 0.034(12) 0.012(9)
C10 0.045(11) 0.039(9) 0.044(8) 0.011(6) 0.006(8) 0.018(8)
C12 0.063(9) 0.024(6) 0.069(9) 0.000(6) -0.014(7) 0.016(6)
C13 0.037(9) 0.036(9) 0.059(10) -0.009(7) -0.017(8) 0.000(7)
C9' 0.063(14) 0.030(8) 0.117(17) -0.022(9) 0.024(11) 0.022(9)
C10' 0.029(11) 0.037(9) 0.108(19) -0.015(10) -0.014(11) 0.007(9)
C12' 0.067(11) 0.047(8) 0.075(10) -0.031(7) -0.012(8) 0.017(7)
C13' 0.041(8) 0.064(10) 0.112(14) -0.032(10) -0.001(9) 0.017(7)
C14 0.028(3) 0.023(3) 0.061(4) 0.002(3) 0.004(3) 0.008(3)
N1 0.080(4) 0.028(3) 0.071(4) -0.017(3) 0.049(3) -0.013(3)
O1 0.039(2) 0.024(2) 0.0299(19) -0.0031(16) 0.0040(17) 0.0151(18)
O2 0.046(3) 0.045(3) 0.040(2) 0.0038(19) -0.0033(19) 0.025(2)
O3 0.032(2) 0.031(2) 0.057(3) -0.0053(19) -0.002(2) 0.0136(19)
O4 0.031(2) 0.025(2) 0.089(3) -0.009(2) -0.013(2) 0.0105(19)
O5 0.041(3) 0.045(3) 0.051(3) -0.008(2) 0.012(2) 0.022(2)

loop_
_atom_type_symbol
_atom_type_description
_atom_type_scat_dispersion_real
_atom_type_scat_dispersion_imag
_atom_type_scat_source
C C 0.0033 0.0016 'International Tables Vol C Tables 4.2.6.8 and 6.1.1.4'
H H 0.0000 0.0000 'International Tables Vol C Tables 4.2.6.8 and 6.1.1.4'
N N 0.0061 0.0033 'International Tables Vol C Tables 4.2.6.8 and 6.1.1.4'
O O 0.0106 0.0060 'International Tables Vol C Tables 4.2.6.8 and 6.1.1.4'
Co Co 0.3494 0.9721 'International Tables Vol C Tables 4.2.6.8 and 6.1.1.4'

loop_
_geom_angle_atom_site_label_1
_geom_angle_atom_site_label_2
_geom_angle_atom_site_label_3
_geom_angle
_geom_angle_site_symmetry_1
_geom_angle_site_symmetry_3
O4 Co1 O1 175.72(17) 36_545 21
O4 Co1 O5 90.10(17) 36_545 21
O1 Co1 O5 85.83(15) 21 21
O4 Co1 O1 89.94(16) 36_545 .
O1 Co1 O1 94.08(17) 21 .
O5 Co1 O1 177.97(16) 21 .
O4 Co1 O3 88.13(16) 36_545 10_554
O1 Co1 O3 93.21(15) 21 10_554
O5 Co1 O3 89.82(16) 21 10_554
O1 Co1 O3 92.21(15) . 10_554
O4 Co1 O2 88.14(17) 36_545 20
O1 Co1 O2 90.00(15) 21 20
O5 Co1 O2 82.65(16) 21 20
O1 Co1 O2 95.32(15) . 20
O3 Co1 O2 171.59(15) 10_554 20
O2 C1 O1 124.7(5) . .
O2 C1 C2 117.8(5) . .
O1 C1 C2 117.5(5) . .
C3 C2 C6 120.0(6) . .
C3 C2 C1 116.6(6) . .
C6 C2 C1 123.0(5) . .
C2 C3 C4 119.2(9) . .
C2 C3 H3 120.4 . .
C4 C3 H3 120.4 . .
C5 C4 C3 120.0(9) . .
C5 C4 H4 120.0 . .
C3 C4 H4 120.0 . .
N1 C5 C4 121.9(8) . .
N1 C5 H5 119.0 . .
C4 C5 H5 119.0 . .
O5 C6 N1 116.8(6) . .
O5 C6 C2 127.9(5) . .
N1 C6 C2 115.2(6) . .
N1 C7 C8 113.0(7) . .
N1 C7 H7A 109.0 . .
C8 C7 H7A 109.0 . .
N1 C7 H7B 109.0 . .
C8 C7 H7B 109.0 . .
H7A C7 H7B 107.8 . .
C9 C8 C13' 99.3(13) . .
C9 C8 C9' 28.0(9) . .
C13' C8 C9' 115.2(11) . .
C9 C8 C13 117.8(12) . .
C13' C8 C13 50.9(9) . .
C9' C8 C13 108.6(11) . .
C9 C8 C7 125.1(12) . .
C13' C8 C7 117.8(9) . .
C9' C8 C7 124.3(10) . .
C13 C8 C7 117.0(9) . .
C10 C11 C10' 23.1(13) . .
C10 C11 C12' 101.5(13) . .
C10' C11 C12' 118.2(11) . .
C10 C11 C12 113.0(14) . .
C10' C11 C12 109.3(13) . .
C12' C11 C12 52.1(8) . .
C10 C11 C14 128.0(13) . .
C10' C11 C14 120.6(11) . .
C12' C11 C14 118.9(7) . .
C12 C11 C14 117.3(8) . .
C8 C9 C10 124(2) . .
C8 C9 H9 118.1 . .
C10 C9 H9 118.1 . .
C9 C10 C11 124(2) . .
C9 C10 H10 117.8 . .
C11 C10 H10 117.8 . .
C13 C12 C11 119.5(13) . .
C13 C12 H12 120.3 . .
C11 C12 H12 120.3 . .
C12 C13 C8 118.7(12) . .
C12 C13 H13 120.7 . .
C8 C13 H13 120.7 . .
C8 C9' C10' 119.4(18) . .
C8 C9' H9' 120.3 . .
C10' C9' H9' 120.3 . .
C11 C10' C9' 120(2) . .
C11 C10' H10' 120.0 . .
C9' C10' H10' 120.0 . .
C11 C12' C13' 117.6(12) . .
C11 C12' H12' 121.2 . .
C13' C12' H12' 121.2 . .
C8 C13' C12' 124.2(14) . .
C8 C13' H13' 117.9 . .
C12' C13' H13' 117.9 . .
O3 C14 O4 126.7(5) . .
O3 C14 C11 117.6(5) . .
O4 C14 C11 115.7(5) . .
C5 N1 C6 122.9(7) . .
C5 N1 C7 119.3(6) . .
C6 N1 C7 117.6(6) . .
C1 O1 Co1 124.2(3) . 20
C1 O1 Co1 120.8(3) . .
Co1 O1 Co1 114.78(16) 20 .
C1 O2 Co1 136.8(4) . 21
C14 O3 Co1 134.1(4) . 10_444
C14 O4 Co1 129.6(4) . 30_445
C6 O5 Co1 126.4(4) . 20

loop_
_geom_bond_atom_site_label_1
_geom_bond_atom_site_label_2
_geom_bond_distance
_geom_bond_site_symmetry_2
Co1 O4 2.037(4) 36_545
Co1 O1 2.066(4) 21
Co1 O5 2.070(4) 21
Co1 O1 2.098(3) .
Co1 O3 2.116(4) 10_554
Co1 O2 2.126(4) 20
C1 O2 1.227(7) .
C1 O1 1.271(6) .
C1 C2 1.518(8) .
C2 C3 1.374(10) .
C2 C6 1.426(9) .
C3 C4 1.404(13) .
C3 H3 0.9300 .
C4 C5 1.316(14) .
C4 H4 0.9300 .
C5 N1 1.313(11) .
C5 H5 0.9300 .
C6 O5 1.213(6) .
C6 N1 1.398(7) .
C7 N1 1.462(10) .
C7 C8 1.498(9) .
C7 H7A 0.9700 .
C7 H7B 0.9700 .
C8 C9 1.27(3) .
C8 C13' 1.332(16) .
C8 C9' 1.42(3) .
C8 C13 1.454(17) .
C11 C10 1.34(3) .
C11 C10' 1.36(3) .
C11 C12' 1.384(16) .
C11 C12 1.472(17) .
C11 C14 1.495(8) .
C9 C10 1.33(4) .
C9 H9 0.9300 .
C10 H10 0.9300 .
C12 C13 1.384(19) .
C12 H12 0.9300 .
C13 H13 0.9300 .
C9' C10' 1.43(3) .
C9' H9' 0.9300 .
C10' H10' 0.9300 .
C12' C13' 1.413(18) .
C12' H12' 0.9300 .
C13' H13' 0.9300 .
C14 O3 1.246(7) .
C14 O4 1.264(7) .
O1 Co1 2.066(4) 20
O2 Co1 2.126(4) 21
O3 Co1 2.116(4) 10_444
O4 Co1 2.037(4) 30_445
O5 Co1 2.070(4) 20

loop_
_platon_squeeze_void_nr
_platon_squeeze_void_average_x
_platon_squeeze_void_average_y
_platon_squeeze_void_average_z
_platon_squeeze_void_volume
_platon_squeeze_void_count_electrons
_platon_squeeze_void_content
1 0.000 0.000 0.250 424 78 ' '
2 0.000 0.000 0.750 424 78 ' '
3 0.333 0.667 0.417 424 78 ' '
4 0.333 0.667 0.917 424 78 ' '
5 0.667 0.333 0.083 424 78 ' '
6 0.667 0.333 0.583 424 78 ' '
